data_7049848
loop_
_publ_author_name
'Goh, Gillian Kor Hwee'
'Li, Yongxin'
'Kinjo, Rei'

_publ_section_title
;
 Oxidative addition of elemental selenium to 1,4,2,5-diazadiborinine.
;
_journal_issue 22
_journal_name_full 'Dalton transactions (Cambridge, England : 2003)'
_journal_page_first 7514
_journal_page_last 7518
_journal_paper_doi 10.1039/c9dt01081e
_journal_volume 48
_journal_year 2019
_chemical_formula_sum 'C66 H58 B2 Cl2 N4'
_chemical_formula_weight 999.68
_space_group_crystal_system triclinic
_space_group_IT_number 2
_space_group_name_Hall '-P 1'
_space_group_name_H-M_alt 'P -1'
_symmetry_space_group_name_Hall '-P 1'
_symmetry_space_group_name_H-M 'P -1'
_atom_sites_solution_hydrogens geom
_atom_sites_solution_primary dual
_audit_update_record
;
2019-03-30 deposited with the CCDC.    2019-04-25 downloaded from the CCDC.
;
_cell_angle_alpha 93.7410(9)
_cell_angle_beta 92.4577(8)
_cell_angle_gamma 104.6101(9)
_cell_formula_units_Z 1
_cell_length_a 8.0320(2)
_cell_length_b 12.9483(3)
_cell_length_c 13.2734(3)
_cell_measurement_reflns_used 9857
_cell_measurement_temperature 100.(2)
_cell_measurement_theta_max 30.9918
_cell_measurement_theta_min 2.3296
_cell_volume 1330.44(5)
_computing_cell_refinement 'SAINT V8.38A (Bruker AXS Inc., 2017)'
_computing_data_collection 'APEX3 (Bruker AXS Inc., 2017)'
_computing_data_reduction 'SAINT V8.38A (Bruker AXS Inc., 2017)'
_computing_molecular_graphics 'XP Version 5'
_computing_publication_material 'APEX3 (Bruker AXS Inc., 2017)'
_computing_structure_refinement 'SHELXL-2016/6 (Sheldrick, 2016)'
_computing_structure_solution 'XS, VERSION 2013/1'
_diffrn_ambient_temperature 100.(2)
_diffrn_detector_area_resol_mean 7.4074
_diffrn_measured_fraction_theta_full 0.996
_diffrn_measured_fraction_theta_max 0.996
_diffrn_measurement_device_type 'Photon II CPADs detector'
_diffrn_measurement_method 'phi and omega scans'
_diffrn_radiation_monochromator 'Multilayer Mirror'
_diffrn_radiation_type MoK\a
_diffrn_radiation_wavelength 0.71073
_diffrn_reflns_av_R_equivalents 0.0564
_diffrn_reflns_av_unetI/netI 0.0414
_diffrn_reflns_limit_h_max 11
_diffrn_reflns_limit_h_min -11
_diffrn_reflns_limit_k_max 18
_diffrn_reflns_limit_k_min -18
_diffrn_reflns_limit_l_max 19
_diffrn_reflns_limit_l_min -19
_diffrn_reflns_number 55990
_diffrn_reflns_theta_full 31.10
_diffrn_reflns_theta_max 31.10
_diffrn_reflns_theta_min 2.33
_diffrn_source 'Incoatec microfocus source'
_diffrn_source_type 'Bruker D8 Quest'
_exptl_absorpt_coefficient_mu 0.169
_exptl_absorpt_correction_T_max 0.98
_exptl_absorpt_correction_T_min 0.90
_exptl_absorpt_correction_type multi-scan
_exptl_absorpt_process_details
;
SADABS-2016/2 - Bruker AXS area detector scaling and absorption correction
;
_exptl_crystal_colour colourless
_exptl_crystal_density_diffrn 1.248
_exptl_crystal_density_method 'not measured'
_exptl_crystal_description block
_exptl_crystal_F_000 526
_exptl_crystal_size_max 0.160
_exptl_crystal_size_mid 0.140
_exptl_crystal_size_min 0.100
_refine_diff_density_max 0.363
_refine_diff_density_min -0.260
_refine_ls_extinction_method none
_refine_ls_goodness_of_fit_ref 1.026
_refine_ls_hydrogen_treatment constr
_refine_ls_matrix_type full
_refine_ls_number_parameters 337
_refine_ls_number_reflns 8530
_refine_ls_number_restraints 0
_refine_ls_restrained_S_all 1.026
_refine_ls_R_factor_all 0.0702
_refine_ls_R_factor_gt 0.0468
_refine_ls_shift/su_max 0.003
_refine_ls_shift/su_mean 0.000
_refine_ls_structure_factor_coef Fsqd
_refine_ls_weighting_details 'w=1/[\s^2^(Fo^2^)+(0.0362P)^2^+0.7625P] where P=(Fo^2^+2Fc^2^)/3'
_refine_ls_weighting_scheme calc
_refine_ls_wR_factor_gt 0.0996
_refine_ls_wR_factor_ref 0.1121
_reflns_number_gt 6501
_reflns_number_total 8530
_reflns_threshold_expression 'I > 2\s(I)'
_cod_data_source_file c9dt01081e2.cif
_cod_data_source_block rei1088m
_cod_depositor_comments
;
The following automatic conversions were performed:

'_exptl_absorpt_correction_type' value 'Multi-Scan' changed to
'multi-scan' according to
/home/data/users/saulius/crontab/automatic-downloads/rss-feeds/RSC/lib/dictionaries/cif_core.dic
dictionary named 'cif_core.dic' version 2.4.2 from 2011-04-26.

Automatic conversion script
Id: cif_fix_values 4973 2017-02-22 13:04:09Z antanas 

 Adding full bibliography for 7049846--7049848.cif.
;
_cod_database_code 7049848

loop_
_space_group_symop_operation_xyz
'x, y, z'
'-x, -y, -z'

loop_
_atom_site_type_symbol
_atom_site_label
_atom_site_fract_x
_atom_site_fract_y
_atom_site_fract_z
_atom_site_U_iso_or_equiv
_atom_site_adp_type
_atom_site_calc_flag
_atom_site_refinement_flags_adp
_atom_site_refinement_flags_posn
_atom_site_occupancy
B B1 0.38364(19) 0.39908(12) 0.55142(11) 0.0164(3) Uani d . . 1
C C1 0.55447(16) 0.47790(10) 0.40099(9) 0.0163(2) Uani d . . 1
C C2 0.43013(17) 0.30189(11) 0.37874(10) 0.0177(2) Uani d . . 1
C C3 0.52213(17) 0.32935(10) 0.29661(10) 0.0172(2) Uani d . . 1
C C4 0.31580(18) 0.19471(11) 0.39232(10) 0.0191(3) Uani d . . 1
C C5 0.15189(19) 0.16503(12) 0.34329(11) 0.0257(3) Uani d . . 1
H H5 0.111766 0.215211 0.306183 0.031 Uiso calc U R 1
C C6 0.0470(2) 0.06268(13) 0.34836(13) 0.0314(3) Uani d . . 1
H H6 -0.065187 0.04352 0.315583 0.038 Uiso calc U R 1
C C7 0.1048(2) -0.01153(12) 0.40080(12) 0.0298(3) Uani d . . 1
H H7 0.033289 -0.081889 0.403314 0.036 Uiso calc U R 1
C C8 0.2669(2) 0.01712(12) 0.44954(12) 0.0283(3) Uani d . . 1
H H8 0.306699 -0.033658 0.485976 0.034 Uiso calc U R 1
C C9 0.37226(19) 0.11967(11) 0.44564(11) 0.0234(3) Uani d . . 1
H H9 0.483539 0.138702 0.479589 0.028 Uiso calc U R 1
C C10 0.55208(17) 0.26122(11) 0.20898(10) 0.0180(2) Uani d . . 1
C C11 0.6159(2) 0.17258(12) 0.22554(12) 0.0258(3) Uani d . . 1
H H11 0.637321 0.155757 0.292688 0.031 Uiso calc U R 1
C C12 0.6484(2) 0.10882(12) 0.14411(13) 0.0295(3) Uani d . . 1
H H12 0.692052 0.048724 0.15596 0.035 Uiso calc U R 1
C C13 0.61735(19) 0.13235(12) 0.04582(12) 0.0251(3) Uani d . . 1
H H13 0.640089 0.088761 -0.009608 0.03 Uiso calc U R 1
C C14 0.55303(18) 0.21977(11) 0.02883(11) 0.0216(3) Uani d . . 1
H H14 0.53126 0.236045 -0.038462 0.026 Uiso calc U R 1
C C15 0.52024(17) 0.28372(11) 0.10977(10) 0.0188(2) Uani d . . 1
H H15 0.475681 0.343376 0.097425 0.023 Uiso calc U R 1
C C16 0.70512(16) 0.49891(10) 0.23920(9) 0.0153(2) Uani d . . 1
C C17 0.63169(16) 0.54984(10) 0.16646(9) 0.0153(2) Uani d . . 1
C C18 0.44256(16) 0.54556(11) 0.15877(10) 0.0187(2) Uani d . . 1
H H18A 0.380478 0.490536 0.200582 0.028 Uiso calc U R 1
H H18B 0.398073 0.528059 0.088154 0.028 Uiso calc U R 1
H H18C 0.425971 0.615316 0.182581 0.028 Uiso calc U R 1
C C19 0.73952(17) 0.60398(11) 0.09695(10) 0.0192(3) Uani d . . 1
H H19 0.692735 0.640464 0.047581 0.023 Uiso calc U R 1
C C20 0.91350(18) 0.60627(11) 0.09760(11) 0.0230(3) Uani d . . 1
C C21 1.0280(2) 0.66526(14) 0.02213(15) 0.0376(4) Uani d . . 1
H H21A 0.956986 0.678064 -0.03527 0.056 Uiso calc U R 1
H H21B 1.104958 0.622264 -0.001861 0.056 Uiso calc U R 1
H H21C 1.096827 0.733921 0.054282 0.056 Uiso calc U R 1
C C22 0.97929(17) 0.55142(12) 0.16971(12) 0.0238(3) Uani d . . 1
H H22 1.097799 0.551892 0.170352 0.029 Uiso calc U R 1
C C23 0.87830(17) 0.49622(11) 0.24052(10) 0.0198(3) Uani d . . 1
C C24 0.95211(19) 0.43328(13) 0.31422(12) 0.0278(3) Uani d . . 1
H H24A 0.908804 0.356597 0.294311 0.042 Uiso calc U R 1
H H24B 0.917354 0.448716 0.382285 0.042 Uiso calc U R 1
H H24C 1.078166 0.453602 0.31398 0.042 Uiso calc U R 1
C C25 0.45661(17) 0.31826(10) 0.61763(9) 0.0170(2) Uani d . . 1
C C26 0.63214(18) 0.32071(11) 0.61678(10) 0.0211(3) Uani d . . 1
H H26 0.705208 0.371398 0.578867 0.025 Uiso calc U R 1
C C27 0.7023(2) 0.25083(13) 0.67000(11) 0.0271(3) Uani d . . 1
H H27 0.821437 0.25376 0.667726 0.032 Uiso calc U R 1
C C28 0.5973(2) 0.17693(13) 0.72634(12) 0.0303(3) Uani d . . 1
H H28 0.643944 0.128691 0.762496 0.036 Uiso calc U R 1
C C29 0.4237(2) 0.17403(12) 0.72948(11) 0.0279(3) Uani d . . 1
H H29 0.351726 0.124134 0.768586 0.033 Uiso calc U R 1
C C30 0.35442(19) 0.24380(11) 0.67567(10) 0.0211(3) Uani d . . 1
H H30 0.235271 0.240647 0.678527 0.025 Uiso calc U R 1
C C31 1.1152(2) 0.09322(14) 0.97739(15) 0.0353(4) Uani d . . 1
H H31 1.19438 0.157263 0.961784 0.042 Uiso calc U R 1
C C32 0.9820(2) 0.04155(14) 0.90770(14) 0.0342(4) Uani d . . 1
H H32 0.969715 0.070069 0.844461 0.041 Uiso calc U R 1
C C33 0.8667(2) -0.05206(14) 0.93073(14) 0.0351(4) Uani d . . 1
H H33 0.775332 -0.087793 0.883164 0.042 Uiso calc U R 1
Cl Cl1 0.14044(4) 0.36010(3) 0.53608(2) 0.02188(8) Uani d . . 1
N N1 0.45220(14) 0.39498(9) 0.44297(8) 0.0172(2) Uani d . . 1
N N2 0.59653(14) 0.43920(9) 0.31066(8) 0.0160(2) Uani d . . 1

loop_
_atom_site_aniso_label
_atom_site_aniso_U_11
_atom_site_aniso_U_22
_atom_site_aniso_U_33
_atom_site_aniso_U_12
_atom_site_aniso_U_13
_atom_site_aniso_U_23
B1 0.0185(6) 0.0176(7) 0.0132(6) 0.0047(5) 0.0012(5) 0.0017(5)
C1 0.0195(6) 0.0179(6) 0.0129(6) 0.0073(5) 0.0006(4) 0.0018(5)
C2 0.0234(6) 0.0176(6) 0.0135(6) 0.0080(5) -0.0003(5) 0.0007(5)
C3 0.0209(6) 0.0157(6) 0.0162(6) 0.0067(5) 0.0002(5) 0.0019(5)
C4 0.0248(6) 0.0172(6) 0.0154(6) 0.0053(5) 0.0040(5) -0.0004(5)
C5 0.0273(7) 0.0261(7) 0.0233(7) 0.0065(6) -0.0010(5) 0.0016(6)
C6 0.0273(7) 0.0308(8) 0.0310(8) -0.0004(6) 0.0005(6) -0.0026(7)
C7 0.0341(8) 0.0206(7) 0.0307(8) -0.0007(6) 0.0091(6) -0.0019(6)
C8 0.0378(8) 0.0182(7) 0.0299(8) 0.0080(6) 0.0059(6) 0.0032(6)
C9 0.0279(7) 0.0197(7) 0.0229(7) 0.0065(5) 0.0018(5) 0.0013(5)
C10 0.0206(6) 0.0163(6) 0.0173(6) 0.0052(5) 0.0023(5) 0.0003(5)
C11 0.0347(8) 0.0234(7) 0.0230(7) 0.0131(6) 0.0048(6) 0.0035(6)
C12 0.0379(8) 0.0216(7) 0.0334(8) 0.0144(6) 0.0103(7) 0.0031(6)
C13 0.0270(7) 0.0202(7) 0.0265(7) 0.0027(5) 0.0110(6) -0.0035(6)
C14 0.0224(6) 0.0224(7) 0.0180(6) 0.0021(5) 0.0038(5) -0.0010(5)
C15 0.0198(6) 0.0181(6) 0.0181(6) 0.0048(5) 0.0012(5) -0.0001(5)
C16 0.0159(5) 0.0168(6) 0.0136(5) 0.0052(5) 0.0016(4) 0.0000(4)
C17 0.0162(5) 0.0159(6) 0.0141(6) 0.0050(5) 0.0000(4) -0.0005(4)
C18 0.0168(6) 0.0215(6) 0.0187(6) 0.0070(5) -0.0015(5) 0.0009(5)
C19 0.0236(6) 0.0182(6) 0.0159(6) 0.0054(5) 0.0022(5) 0.0021(5)
C20 0.0219(6) 0.0207(7) 0.0260(7) 0.0034(5) 0.0098(5) 0.0005(5)
C21 0.0380(9) 0.0310(9) 0.0451(10) 0.0062(7) 0.0253(8) 0.0074(7)
C22 0.0140(6) 0.0264(7) 0.0306(8) 0.0055(5) 0.0025(5) -0.0030(6)
C23 0.0182(6) 0.0224(7) 0.0199(6) 0.0087(5) -0.0023(5) -0.0023(5)
C24 0.0246(7) 0.0332(8) 0.0296(8) 0.0166(6) -0.0061(6) 0.0004(6)
C25 0.0228(6) 0.0155(6) 0.0126(5) 0.0054(5) 0.0002(4) -0.0006(4)
C26 0.0238(6) 0.0215(7) 0.0186(6) 0.0077(5) 0.0002(5) -0.0002(5)
C27 0.0306(7) 0.0294(8) 0.0250(7) 0.0164(6) -0.0034(6) -0.0021(6)
C28 0.0468(9) 0.0255(8) 0.0229(7) 0.0185(7) -0.0052(6) 0.0020(6)
C29 0.0443(9) 0.0183(7) 0.0209(7) 0.0069(6) 0.0018(6) 0.0049(5)
C30 0.0273(7) 0.0171(6) 0.0175(6) 0.0034(5) 0.0005(5) 0.0010(5)
C31 0.0269(8) 0.0265(8) 0.0501(11) 0.0036(6) 0.0063(7) -0.0050(7)
C32 0.0290(8) 0.0338(9) 0.0404(9) 0.0103(7) 0.0048(7) -0.0039(7)
C33 0.0241(7) 0.0320(9) 0.0455(10) 0.0040(6) 0.0003(7) -0.0112(7)
Cl1 0.01903(15) 0.02781(17) 0.01837(15) 0.00653(12) -0.00185(11) -0.00134(12)
N1 0.0226(5) 0.0161(5) 0.0135(5) 0.0056(4) 0.0011(4) 0.0019(4)
N2 0.0200(5) 0.0162(5) 0.0131(5) 0.0068(4) 0.0015(4) 0.0019(4)

loop_
_atom_type_symbol
_atom_type_description
_atom_type_scat_dispersion_real
_atom_type_scat_dispersion_imag
_atom_type_scat_source
C C 0.0033 0.0016 'International Tables Vol C Tables 4.2.6.8 and 6.1.1.4'
H H 0.0000 0.0000 'International Tables Vol C Tables 4.2.6.8 and 6.1.1.4'
B B 0.0013 0.0007 'International Tables Vol C Tables 4.2.6.8 and 6.1.1.4'
Cl Cl 0.1484 0.1585 'International Tables Vol C Tables 4.2.6.8 and 6.1.1.4'
N N 0.0061 0.0033 'International Tables Vol C Tables 4.2.6.8 and 6.1.1.4'

loop_
_geom_angle_atom_site_label_1
_geom_angle_atom_site_label_2
_geom_angle_atom_site_label_3
_geom_angle_site_symmetry_1
_geom_angle_site_symmetry_3
_geom_angle
N1 B1 C25 . . 108.81(10)
N1 B1 C1 . 2_666 107.60(11)
C25 B1 C1 . 2_666 112.70(11)
N1 B1 Cl1 . . 107.23(9)
C25 B1 Cl1 . . 112.06(9)
C1 B1 Cl1 2_666 . 108.21(9)
N1 C1 N2 . . 107.05(11)
N1 C1 B1 . 2_666 126.77(11)
N2 C1 B1 . 2_666 126.17(11)
C3 C2 N1 . . 107.23(11)
C3 C2 C4 . . 125.73(12)
N1 C2 C4 . . 126.84(12)
C2 C3 N2 . . 106.70(11)
C2 C3 C10 . . 129.83(12)
N2 C3 C10 . . 123.41(11)
C9 C4 C5 . . 118.78(13)
C9 C4 C2 . . 121.94(12)
C5 C4 C2 . . 119.06(12)
C6 C5 C4 . . 120.41(14)
C7 C6 C5 . . 120.37(15)
C8 C7 C6 . . 119.62(14)
C7 C8 C9 . . 120.42(15)
C8 C9 C4 . . 120.39(14)
C15 C10 C11 . . 118.82(13)
C15 C10 C3 . . 121.79(12)
C11 C10 C3 . . 119.39(12)
C12 C11 C10 . . 120.25(14)
C13 C12 C11 . . 120.44(14)
C14 C13 C12 . . 119.62(13)
C13 C14 C15 . . 120.25(13)
C14 C15 C10 . . 120.62(13)
C17 C16 C23 . . 122.25(12)
C17 C16 N2 . . 119.21(11)
C23 C16 N2 . . 118.33(11)
C19 C17 C16 . . 117.57(11)
C19 C17 C18 . . 119.58(11)
C16 C17 C18 . . 122.82(11)
C20 C19 C17 . . 122.00(13)
C19 C20 C22 . . 118.19(13)
C19 C20 C21 . . 121.28(14)
C22 C20 C21 . . 120.53(14)
C23 C22 C20 . . 122.33(12)
C22 C23 C16 . . 117.57(12)
C22 C23 C24 . . 120.79(12)
C16 C23 C24 . . 121.62(13)
C30 C25 C26 . . 117.24(12)
C30 C25 B1 . . 123.77(12)
C26 C25 B1 . . 118.99(12)
C27 C26 C25 . . 121.81(14)
C28 C27 C26 . . 119.70(14)
C29 C28 C27 . . 119.51(14)
C28 C29 C30 . . 120.44(14)
C29 C30 C25 . . 121.28(14)
C33 C31 C32 2_757 . 120.26(16)
C31 C32 C33 . . 119.69(18)
C31 C33 C32 2_757 . 120.04(16)
C1 N1 C2 . . 109.41(11)
C1 N1 B1 . . 125.46(11)
C2 N1 B1 . . 124.87(11)
C1 N2 C3 . . 109.59(11)
C1 N2 C16 . . 126.88(11)
C3 N2 C16 . . 123.51(11)

loop_
_geom_bond_atom_site_label_1
_geom_bond_atom_site_label_2
_geom_bond_site_symmetry_2
_geom_bond_distance
B1 N1 . 1.5656(18)
B1 C25 . 1.6113(19)
B1 C1 2_666 1.620(2)
B1 Cl1 . 1.8887(15)
C1 N1 . 1.3455(17)
C1 N2 . 1.3582(16)
C2 C3 . 1.3594(18)
C2 N1 . 1.3986(17)
C2 C4 . 1.4851(19)
C3 N2 . 1.3935(17)
C3 C10 . 1.4787(18)
C4 C9 . 1.3911(19)
C4 C5 . 1.394(2)
C5 C6 . 1.387(2)
C6 C7 . 1.381(2)
C7 C8 . 1.380(2)
C8 C9 . 1.388(2)
C10 C15 . 1.3940(18)
C10 C11 . 1.3960(19)
C11 C12 . 1.391(2)
C12 C13 . 1.385(2)
C13 C14 . 1.385(2)
C14 C15 . 1.3883(19)
C16 C17 . 1.3948(17)
C16 C23 . 1.3996(17)
C16 N2 . 1.4438(16)
C17 C19 . 1.3927(18)
C17 C18 . 1.5048(17)
C19 C20 . 1.3899(19)
C20 C22 . 1.391(2)
C20 C21 . 1.503(2)
C22 C23 . 1.383(2)
C23 C24 . 1.5068(19)
C25 C30 . 1.3960(19)
C25 C26 . 1.4028(19)
C26 C27 . 1.393(2)
C27 C28 . 1.388(2)
C28 C29 . 1.388(2)
C29 C30 . 1.393(2)
C31 C33 2_757 1.379(3)
C31 C32 . 1.386(2)
C32 C33 . 1.388(2)
